data_7004256
loop_
_publ_author_name
'Karotsis, Georgios'
'Jones, Leigh F.'
'Papaefstathiou, Giannis S.'
'Collins, Anna'
'Parsons, Simon'
'Nguyen, Tuyen D.'
'Evangelisti, Marco'
'Brechin, Euan K.'

_publ_section_title
;
 Rare tetranuclear mixed-valent [MnII2MnIV2] clusters as building
 blocks for extended networks
;
_journal_issue 36
_journal_name_full 'Dalton Transactions'
_journal_page_first 4917
_journal_page_last 4925
_journal_paper_doi 10.1039/b804897e
_journal_year 2008
_chemical_compound_source 'G Karotsis reaction GK15'
_chemical_formula_moiety '[Mn4O2(C6H16N2O2)2(C6H14N2O2)2] 4[ClO4]'
_chemical_formula_sum 'C24 H60 Cl4 Mn4 N8 O26'
_chemical_formula_weight 1238.30
_space_group_IT_number 14
_symmetry_cell_setting monoclinic
_symmetry_space_group_name_Hall '-P 2ybc'
_symmetry_space_group_name_H-M 'P 1 21/c 1'
_atom_sites_solution_hydrogens geom
_atom_sites_solution_primary direct
_audit_creation_date 07-06-20
_audit_creation_method CRYSTALS_ver_12.84
_cell_angle_alpha 90
_cell_angle_beta 100.282(10)
_cell_angle_gamma 90
_cell_formula_units_Z 2
_cell_length_a 11.1558(10)
_cell_length_b 10.9531(10)
_cell_length_c 18.8477(10)
_cell_measurement_reflns_used 9311
_cell_measurement_temperature 150
_cell_measurement_theta_max 30
_cell_measurement_theta_min 2
_cell_volume 2266.0(3)
_computing_cell_refinement 'SAINT (Siemens ,1995)'
_computing_data_collection 'SMART (Siemens, 1993)'
_computing_data_reduction 'SAINT (Siemens ,1995)'
_computing_molecular_graphics 'CAMERON (Watkin et al., 1996)'
_computing_publication_material 'CRYSTALS (Betteridge et al., 2003)'
_computing_structure_refinement 'CRYSTALS (Betteridge et al., 2003)'
_computing_structure_solution 'SIR92 (Altomare et al., 1994)'
_diffrn_ambient_temperature 150
_diffrn_measured_fraction_theta_full 0.996
_diffrn_measured_fraction_theta_max 0.966
_diffrn_measurement_device_type 'Bruker SMART'
_diffrn_measurement_method '\f & \w scans'
_diffrn_radiation_monochromator graphite
_diffrn_radiation_type 'Mo K\a'
_diffrn_radiation_wavelength 0.71073
_diffrn_reflns_av_R_equivalents 0.039
_diffrn_reflns_limit_h_max 15
_diffrn_reflns_limit_h_min -15
_diffrn_reflns_limit_k_max 15
_diffrn_reflns_limit_k_min 0
_diffrn_reflns_limit_l_max 26
_diffrn_reflns_limit_l_min 0
_diffrn_reflns_number 55249
_diffrn_reflns_theta_full 28.634
_diffrn_reflns_theta_max 30.461
_diffrn_reflns_theta_min 1.098
_diffrn_standards_number 0
_exptl_absorpt_coefficient_mu 1.422
_exptl_absorpt_correction_T_max 0.72
_exptl_absorpt_correction_T_min 0.60
_exptl_absorpt_correction_type multi-scan
_exptl_absorpt_process_details 'SADABS (Siemens, 1996)'
_exptl_crystal_colour black
_exptl_crystal_density_diffrn 1.815
_exptl_crystal_description block
_exptl_crystal_F_000 1272
_exptl_crystal_recrystallization_method
;
Et2O diffusion in MeCN solution
;
_exptl_crystal_size_max 0.43
_exptl_crystal_size_mid 0.39
_exptl_crystal_size_min 0.23
_refine_diff_density_max 1.46
_refine_diff_density_min -1.54
_refine_ls_extinction_method None
_refine_ls_goodness_of_fit_ref 0.9051
_refine_ls_hydrogen_treatment constr
_refine_ls_matrix_type full
_refine_ls_number_parameters 299
_refine_ls_number_reflns 13087
_refine_ls_number_restraints 0
_refine_ls_R_factor_all 0.0561
_refine_ls_R_factor_gt 0.0460
_refine_ls_shift/su_max 0.001594
_refine_ls_structure_factor_coef Fsqd
_refine_ls_weighting_details
;
Method= Modified Sheldrick
w=1/[\s^2^(F^2^) + ( 0.04P)^2^ +32.59P]
,where P=(max(Fo^2^,0) + 2Fc^2^)/3
;
_refine_ls_weighting_scheme calc
_refine_ls_wR_factor_all 0.1000
_refine_ls_wR_factor_gt 0.0974
_refine_ls_wR_factor_ref 0.1000
_reflns_limit_h_max 15
_reflns_limit_h_min -15
_reflns_limit_k_max 15
_reflns_limit_k_min 0
_reflns_limit_l_max 26
_reflns_limit_l_min 0
_reflns_number_gt 11011
_reflns_number_total 13087
_reflns_threshold_expression I>2.0\s(I)
_oxford_diffrn_Wilson_B_factor 1.50
_oxford_diffrn_Wilson_scale 5.42
_oxford_refine_ls_scale 0.5462(5)
_oxford_structure_analysis_title EB7062
_cod_data_source_file b804897e.txt
_cod_data_source_block EB7062
_cod_depositor_comments
;
The following automatic conversions were performed:
'_symmetry_cell_setting' value 'Monoclinic' changed to 'monoclinic'
according to '/home/saulius/struct/CIF-dictionaries/cif_core.dic'
dictionary named 'cif_core.dic' version 2.4.1 from 2010-06-29.

Automatic conversion script
Id: cif_fix_enum 1527 2010-12-29 10:47:43Z saulius 
;
_cod_original_sg_symbol_H-M 'P 1 21/c 1 '
_cod_database_code 7004256

loop_
_symmetry_equiv_pos_as_xyz
x,y,z
-x,-y,-z
-x,y+1/2,-z+1/2
x,-y+1/2,z+1/2

loop_
_atom_site_label
_atom_site_type_symbol
_atom_site_fract_x
_atom_site_fract_y
_atom_site_fract_z
_atom_site_U_iso_or_equiv
_atom_site_occupancy
_atom_site_adp_type
_atom_site_refinement_flags_posn
_atom_site_refinement_flags_adp
_atom_site_refinement_flags_occupancy
_atom_site_disorder_assembly
_atom_site_disorder_group
_atom_site_attached_hydrogens
Mn2 Mn 0.54977(3) 0.59106(3) 0.466619(16) 0.0152 1.0000 Uani . . . . . .
O1 O 0.39898(12) 0.53208(13) 0.47034(7) 0.0172 1.0000 Uani . . . . . .
Mn1 Mn 0.75043(3) 0.76639(3) 0.554299(17) 0.0195 1.0000 Uani . . . . . .
N12 N 0.58627(15) 0.49155(16) 0.37773(9) 0.0200 1.0000 Uani . . . . . .
C212 C 0.52413(19) 0.37081(19) 0.35969(11) 0.0224 1.0000 Uani . . . . . .
C222 C 0.72161(18) 0.4731(2) 0.39436(12) 0.0241 1.0000 Uani . . . . . .
C232 C 0.5526(2) 0.5734(2) 0.31324(11) 0.0258 1.0000 Uani . . . . . .
C312 C 0.53437(19) 0.27584(19) 0.41886(12) 0.0216 1.0000 Uani . . . . . .
C322 C 0.78311(19) 0.5934(2) 0.42066(12) 0.0241 1.0000 Uani . . . . . .
C332 C 0.4388(2) 0.6434(2) 0.31962(12) 0.0255 1.0000 Uani . . . . . .
O412 O 0.44574(12) 0.28620(13) 0.46414(8) 0.0189 1.0000 Uani . . . . . .
O422 O 0.70862(12) 0.65404(13) 0.46329(8) 0.0198 1.0000 Uani . . . . . .
N432 N 0.46357(16) 0.70876(16) 0.38898(10) 0.0217 1.0000 Uani . . . . . .
N11 N 0.88905(18) 0.81867(19) 0.66252(10) 0.0268 1.0000 Uani . . . . . .
C211 C 1.0147(2) 0.8138(3) 0.64706(14) 0.0361 1.0000 Uani . . . . . .
C221 C 0.8718(2) 0.7285(2) 0.71819(12) 0.0346 1.0000 Uani . . . . . .
C231 C 0.8578(3) 0.9427(2) 0.68354(13) 0.0345 1.0000 Uani . . . . . .
C311 C 1.0182(2) 0.8612(3) 0.57297(13) 0.0336 1.0000 Uani . . . . . .
C321 C 0.8615(2) 0.6005(2) 0.68843(14) 0.0337 1.0000 Uani . . . . . .
C331 C 0.7238(3) 0.9689(2) 0.65983(15) 0.0380 1.0000 Uani . . . . . .
O411 O 0.92947(16) 0.79205(19) 0.52524(9) 0.0375 1.0000 Uani . . . . . .
O421 O 0.77094(15) 0.60459(15) 0.62463(9) 0.0275 1.0000 Uani . . . . . .
N431 N 0.68985(18) 0.95029(18) 0.58109(12) 0.0296 1.0000 Uani . . . . . .
Cl13 Cl 0.32474(5) 0.03968(5) 0.63388(3) 0.0245 1.0000 Uani . . . . . .
O23 O 0.2222(3) 0.0718(3) 0.5843(2) 0.1245 1.0000 Uani . . . . . .
O33 O 0.4241(3) 0.0350(2) 0.59633(19) 0.0923 1.0000 Uani . . . . . .
O43 O 0.3542(3) 0.1299(2) 0.68731(13) 0.0784 1.0000 Uani . . . . . .
O53 O 0.30872(19) -0.07788(18) 0.66362(11) 0.0432 1.0000 Uani . . . . . .
Cl14 Cl 0.12949(5) 0.72546(5) 0.40355(3) 0.0261 1.0000 Uani . . . . . .
O24 O 0.10934(17) 0.61099(17) 0.43607(13) 0.0460 1.0000 Uani . . . . . .
O34 O 0.16214(18) 0.7066(2) 0.33413(11) 0.0508 1.0000 Uani . . . . . .
O44 O 0.01948(15) 0.79857(17) 0.39510(9) 0.0316 1.0000 Uani . . . . . .
O54 O 0.22688(15) 0.79006(16) 0.44879(10) 0.0360 1.0000 Uani . . . . . .
H2121 H 0.5577 0.3354 0.3202 0.0289 1.0000 Uiso R . . . . .
H2122 H 0.4384 0.3881 0.3437 0.0285 1.0000 Uiso R . . . . .
H2221 H 0.7407 0.4122 0.4320 0.0288 1.0000 Uiso R . . . . .
H2222 H 0.7513 0.4450 0.3518 0.0288 1.0000 Uiso R . . . . .
H2321 H 0.6192 0.6301 0.3113 0.0307 1.0000 Uiso R . . . . .
H2322 H 0.5374 0.5238 0.2699 0.0310 1.0000 Uiso R . . . . .
H3121 H 0.6148 0.2809 0.4489 0.0271 1.0000 Uiso R . . . . .
H3122 H 0.5242 0.1966 0.3952 0.0269 1.0000 Uiso R . . . . .
H3221 H 0.8631 0.5773 0.4491 0.0312 1.0000 Uiso R . . . . .
H3222 H 0.7921 0.6440 0.3802 0.0309 1.0000 Uiso R . . . . .
H3321 H 0.4197 0.7010 0.2801 0.0299 1.0000 Uiso R . . . . .
H3322 H 0.3715 0.5869 0.3189 0.0299 1.0000 Uiso R . . . . .
H2111 H 1.0674 0.8636 0.6824 0.0438 1.0000 Uiso R . . . . .
H2112 H 1.0428 0.7294 0.6509 0.0439 1.0000 Uiso R . . . . .
H2211 H 0.9406 0.7323 0.7574 0.0370 1.0000 Uiso R . . . . .
H2212 H 0.7978 0.7488 0.7360 0.0369 1.0000 Uiso R . . . . .
H2311 H 0.8784 0.9510 0.7354 0.0402 1.0000 Uiso R . . . . .
H2312 H 0.9050 1.0005 0.6609 0.0400 1.0000 Uiso R . . . . .
H3111 H 0.9981 0.9473 0.5703 0.0400 1.0000 Uiso R . . . . .
H3112 H 1.0982 0.8487 0.5608 0.0399 1.0000 Uiso R . . . . .
H3311 H 0.7078 1.0531 0.6707 0.0482 1.0000 Uiso R . . . . .
H3312 H 0.6753 0.9152 0.6845 0.0480 1.0000 Uiso R . . . . .
H4312 H 0.6100 0.9565 0.5669 0.0450 1.0000 Uiso R . . . . .
H4311 H 0.7278 1.0058 0.5588 0.0449 1.0000 Uiso R . . . . .
H4321 H 0.3927 0.7314 0.4001 0.0327 1.0000 Uiso R . . . . .
H4322 H 0.5129 0.7713 0.3857 0.0332 1.0000 Uiso R . . . . .
H3211 H 0.9399 0.5734 0.6774 0.0392 1.0000 Uiso R . . . . .
H3212 H 0.8358 0.5446 0.7235 0.0392 1.0000 Uiso R . . . . .
H4211 H 0.7199 0.5634 0.5962 0.0329 0.5000 Uiso R . . . . .
H4212 H 0.8041 0.5447 0.6081 0.0329 0.5000 Uiso R . . . . .
H4111 H 0.9563 0.7940 0.4864 0.0457 0.5000 Uiso R . . . . .
H4112 H 0.8848 0.8321 0.4928 0.0457 0.5000 Uiso R . . . . .

loop_
_atom_site_aniso_label
_atom_site_aniso_U_11
_atom_site_aniso_U_22
_atom_site_aniso_U_33
_atom_site_aniso_U_23
_atom_site_aniso_U_13
_atom_site_aniso_U_12
Mn2 0.01332(12) 0.01680(13) 0.01586(13) -0.00042(11) 0.00326(10) -0.00260(10)
O1 0.0138(6) 0.0187(7) 0.0191(7) 0.0014(5) 0.0030(5) -0.0019(5)
Mn1 0.01746(13) 0.02126(15) 0.01902(15) -0.00280(12) 0.00129(11) -0.00460(11)
N12 0.0182(8) 0.0238(8) 0.0186(8) -0.0026(7) 0.0048(6) -0.0042(6)
C212 0.0228(9) 0.0259(10) 0.0198(9) -0.0068(8) 0.0066(8) -0.0062(8)
C222 0.0156(8) 0.0294(11) 0.0291(11) -0.0061(9) 0.0088(8) -0.0019(8)
C232 0.0300(11) 0.0311(11) 0.0175(9) 0.0014(8) 0.0075(8) -0.0049(9)
C312 0.0207(9) 0.0194(9) 0.0264(10) -0.0053(8) 0.0084(8) -0.0016(7)
C322 0.0188(9) 0.0314(11) 0.0239(10) -0.0058(9) 0.0085(8) -0.0050(8)
C332 0.0260(10) 0.0294(11) 0.0207(10) 0.0056(8) 0.0032(8) -0.0039(9)
O412 0.0172(6) 0.0194(7) 0.0208(7) -0.0032(5) 0.0047(5) -0.0035(5)
O422 0.0164(6) 0.0240(7) 0.0200(7) -0.0033(6) 0.0053(5) -0.0055(5)
N432 0.0176(8) 0.0222(8) 0.0252(9) 0.0036(7) 0.0035(7) -0.0029(6)
N11 0.0277(9) 0.0338(10) 0.0181(9) -0.0006(7) 0.0017(7) -0.0102(8)
C211 0.0224(11) 0.0506(16) 0.0330(13) -0.0006(11) -0.0014(10) -0.0113(10)
C221 0.0410(13) 0.0417(14) 0.0177(10) 0.0032(10) -0.0038(10) -0.0127(11)
C231 0.0484(15) 0.0329(12) 0.0228(11) -0.0100(9) 0.0083(10) -0.0170(11)
C311 0.0253(11) 0.0422(14) 0.0337(13) -0.0080(11) 0.0069(10) -0.0164(10)
C321 0.0319(12) 0.0368(13) 0.0294(12) 0.0093(10) -0.0028(10) 0.0003(10)
C331 0.0476(15) 0.0302(12) 0.0418(14) -0.0114(11) 0.0233(12) -0.0057(11)
O411 0.0291(8) 0.0604(12) 0.0244(9) -0.0105(8) 0.0091(7) -0.0216(8)
O421 0.0304(8) 0.0240(8) 0.0257(8) -0.0016(6) -0.0018(6) -0.0040(6)
N431 0.0282(9) 0.0216(9) 0.0392(11) 0.0003(8) 0.0072(9) -0.0042(7)
Cl13 0.0198(2) 0.0232(2) 0.0298(3) 0.0024(2) 0.00263(19) -0.00121(18)
O23 0.0659(18) 0.0492(16) 0.220(4) 0.046(2) -0.080(2) -0.0173(13)
O33 0.125(3) 0.0364(13) 0.146(3) -0.0110(15) 0.108(2) -0.0184(14)
O43 0.150(3) 0.0501(14) 0.0412(13) -0.0169(11) 0.0343(16) -0.0385(16)
O53 0.0524(12) 0.0331(10) 0.0451(11) 0.0111(8) 0.0115(9) -0.0093(9)
Cl14 0.0185(2) 0.0280(3) 0.0317(3) -0.0024(2) 0.00450(19) 0.00029(19)
O24 0.0308(9) 0.0305(9) 0.0761(15) 0.0100(10) 0.0075(10) -0.0021(7)
O34 0.0354(10) 0.0794(16) 0.0404(11) -0.0165(11) 0.0145(9) 0.0051(10)
O44 0.0237(8) 0.0417(10) 0.0296(9) 0.0046(7) 0.0055(7) 0.0093(7)
O54 0.0268(8) 0.0332(9) 0.0436(11) -0.0025(8) -0.0060(8) -0.0037(7)

loop_
_atom_type_symbol
_atom_type_scat_dispersion_real
_atom_type_scat_dispersion_imag
_atom_type_scat_Cromer_Mann_a1
_atom_type_scat_Cromer_Mann_b1
_atom_type_scat_Cromer_Mann_a2
_atom_type_scat_Cromer_Mann_b2
_atom_type_scat_Cromer_Mann_a3
_atom_type_scat_Cromer_Mann_b3
_atom_type_scat_Cromer_Mann_a4
_atom_type_scat_Cromer_Mann_b4
_atom_type_scat_Cromer_Mann_c
_atom_type_scat_source
C 0.0033 0.0016 2.3100 20.8439 1.0200 10.2075 1.5886 0.5687 0.8650 51.6512 0.2156 'International Tables Vol C 4.2.6.8 and 6.1.1.4'
H 0.0000 0.0000 0.4930 10.5109 0.3229 26.1257 0.1402 3.1424 0.0408 57.7998 0.0030 'International Tables Vol C 4.2.6.8 and 6.1.1.4'
N 0.0061 0.0033 12.2126 0.0057 3.1322 9.8933 2.0125 28.9975 1.1663 0.5826 -11.5290 'International Tables Vol C 4.2.6.8 and 6.1.1.4'
O 0.0106 0.0060 3.0485 13.2771 2.2868 5.7011 1.5463 0.3239 0.8670 32.9089 0.2508 'International Tables Vol C 4.2.6.8 and 6.1.1.4'
Cl 0.1484 0.1585 11.4604 0.0104 7.1964 1.1662 6.2556 18.5194 1.6455 47.7784 -9.5574 'International Tables Vol C 4.2.6.8 and 6.1.1.4'
Mn 0.3368 0.7283 11.2819 5.3409 7.3573 0.3432 3.0193 17.8674 2.2441 83.7543 1.0896 'International Tables Vol C 4.2.6.8 and 6.1.1.4'

loop_
_geom_angle_atom_site_label_1
_geom_angle_site_symmetry_1
_geom_angle_atom_site_label_2
_geom_angle_site_symmetry_2
_geom_angle_atom_site_label_3
_geom_angle_site_symmetry_3
_geom_angle
_geom_angle_publ_flag
Mn2 2_666 Mn2 . O412 2_666 99.67(5) yes
Mn2 2_666 Mn2 . O1 2_666 41.94(4) yes
O412 2_666 Mn2 . O1 2_666 96.38(6) yes
Mn2 2_666 Mn2 . O1 . 42.11(4) yes
O412 2_666 Mn2 . O1 . 97.97(6) yes
O1 2_666 Mn2 . O1 . 84.05(6) yes
Mn2 2_666 Mn2 . Mn1 . 120.918(17) yes
O412 2_666 Mn2 . Mn1 . 43.42(4) yes
O1 2_666 Mn2 . Mn1 . 89.90(5) yes
O1 . Mn2 . Mn1 . 140.02(5) yes
Mn2 2_666 Mn2 . N12 . 98.21(5) yes
O412 2_666 Mn2 . N12 . 161.20(6) yes
O1 2_666 Mn2 . N12 . 93.04(7) yes
O1 . Mn2 . N12 . 99.16(7) yes
Mn1 . Mn2 . N12 . 120.64(5) yes
Mn2 2_666 Mn2 . O422 . 137.89(5) yes
O412 2_666 Mn2 . O422 . 81.60(6) yes
O1 2_666 Mn2 . O422 . 95.95(6) yes
O1 . Mn2 . O422 . 179.57(6) yes
Mn1 . Mn2 . O422 . 39.55(4) yes
Mn2 2_666 Mn2 . N432 . 128.02(5) yes
O412 2_666 Mn2 . N432 . 89.82(7) yes
O1 2_666 Mn2 . N432 . 168.99(7) yes
O1 . Mn2 . N432 . 86.08(7) yes
Mn1 . Mn2 . N432 . 100.82(5) yes
N12 . Mn2 . O422 . 81.27(6) yes
N12 . Mn2 . N432 . 83.70(7) yes
O422 . Mn2 . N432 . 93.95(7) yes
Mn2 2_666 O1 . Mn2 . 95.95(6) yes
O412 2_666 Mn1 . Mn2 . 35.16(4) yes
O412 2_666 Mn1 . O422 . 69.62(5) yes
Mn2 . Mn1 . O422 . 35.56(4) yes
O412 2_666 Mn1 . N11 . 131.31(6) yes
Mn2 . Mn1 . N11 . 150.86(5) yes
O422 . Mn1 . N11 . 148.43(7) yes
O412 2_666 Mn1 . O411 . 155.71(6) yes
Mn2 . Mn1 . O411 . 122.59(5) yes
O422 . Mn1 . O411 . 87.14(6) yes
N11 . Mn1 . O411 . 72.69(7) yes
O412 2_666 Mn1 . O421 . 83.08(6) yes
Mn2 . Mn1 . O421 . 79.31(4) yes
O422 . Mn1 . O421 . 90.24(6) yes
N11 . Mn1 . O421 . 72.43(6) yes
O411 . Mn1 . O421 . 104.69(7) yes
O412 2_666 Mn1 . N431 . 86.53(6) yes
Mn2 . Mn1 . N431 . 116.96(5) yes
O422 . Mn1 . N431 . 133.59(7) yes
N11 . Mn1 . N431 . 76.43(8) yes
O411 . Mn1 . N431 . 105.71(7) yes
O421 . Mn1 . N431 . 126.81(7) yes
Mn2 . N12 . C212 . 119.33(12) yes
Mn2 . N12 . C222 . 103.58(12) yes
C212 . N12 . C222 . 109.56(16) yes
Mn2 . N12 . C232 . 106.25(13) yes
C212 . N12 . C232 . 107.64(16) yes
C222 . N12 . C232 . 110.28(17) yes
N12 . C212 . C312 . 117.81(17) yes
N12 . C212 . H2121 . 107.4 no
C312 . C212 . H2121 . 107.5 no
N12 . C212 . H2122 . 106.7 no
C312 . C212 . H2122 . 107.7 no
H2121 . C212 . H2122 . 109.6 no
N12 . C222 . C322 . 109.18(17) yes
N12 . C222 . H2221 . 109.1 no
C322 . C222 . H2221 . 109.2 no
N12 . C222 . H2222 . 110.4 no
C322 . C222 . H2222 . 110.0 no
H2221 . C222 . H2222 . 108.9 no
N12 . C232 . C332 . 109.36(17) yes
N12 . C232 . H2321 . 109.2 no
C332 . C232 . H2321 . 109.8 no
N12 . C232 . H2322 . 109.1 no
C332 . C232 . H2322 . 109.3 no
H2321 . C232 . H2322 . 110.1 no
C212 . C312 . O412 . 114.72(17) yes
C212 . C312 . H3121 . 109.3 no
O412 . C312 . H3121 . 108.3 no
C212 . C312 . H3122 . 106.7 no
O412 . C312 . H3122 . 108.0 no
H3121 . C312 . H3122 . 109.7 no
C222 . C322 . O422 . 108.25(16) yes
C222 . C322 . H3221 . 109.8 no
O422 . C322 . H3221 . 110.2 no
C222 . C322 . H3222 . 110.1 no
O422 . C322 . H3222 . 109.5 no
H3221 . C322 . H3222 . 109.1 no
C232 . C332 . N432 . 106.92(18) yes
C232 . C332 . H3321 . 110.0 no
N432 . C332 . H3321 . 110.2 no
C232 . C332 . H3322 . 109.6 no
N432 . C332 . H3322 . 110.2 no
H3321 . C332 . H3322 . 109.9 no
Mn1 2_666 O412 . C312 . 130.89(12) yes
Mn1 2_666 O412 . Mn2 2_666 101.42(6) yes
C312 . O412 . Mn2 2_666 122.83(12) yes
Mn1 . O422 . C322 . 132.14(12) yes
Mn1 . O422 . Mn2 . 104.90(6) yes
C322 . O422 . Mn2 . 119.28(12) yes
C332 . N432 . Mn2 . 108.46(13) yes
C332 . N432 . H4321 . 108.2 no
Mn2 . N432 . H4321 . 109.3 no
C332 . N432 . H4322 . 109.5 no
Mn2 . N432 . H4322 . 108.5 no
H4321 . N432 . H4322 . 113.0 no
Mn1 . N11 . C211 . 108.24(14) yes
Mn1 . N11 . C221 . 107.34(13) yes
C211 . N11 . C221 . 111.3(2) yes
Mn1 . N11 . C231 . 107.53(15) yes
C211 . N11 . C231 . 111.3(2) yes
C221 . N11 . C231 . 110.97(19) yes
N11 . C211 . C311 . 110.7(2) yes
N11 . C211 . H2111 . 108.8 no
C311 . C211 . H2111 . 109.4 no
N11 . C211 . H2112 . 108.8 no
C311 . C211 . H2112 . 109.7 no
H2111 . C211 . H2112 . 109.4 no
N11 . C221 . C321 . 111.6(2) yes
N11 . C221 . H2211 . 109.1 no
C321 . C221 . H2211 . 108.7 no
N11 . C221 . H2212 . 108.6 no
C321 . C221 . H2212 . 109.3 no
H2211 . C221 . H2212 . 109.5 no
N11 . C231 . C331 . 111.38(19) yes
N11 . C231 . H2311 . 109.5 no
C331 . C231 . H2311 . 108.9 no
N11 . C231 . H2312 . 108.1 no
C331 . C231 . H2312 . 109.4 no
H2311 . C231 . H2312 . 109.5 no
C211 . C311 . O411 . 105.82(19) yes
C211 . C311 . H3111 . 110.0 no
O411 . C311 . H3111 . 110.8 no
C211 . C311 . H3112 . 110.5 no
O411 . C311 . H3112 . 109.8 no
H3111 . C311 . H3112 . 109.8 no
C221 . C321 . O421 . 106.24(19) yes
C221 . C321 . H3211 . 110.4 no
O421 . C321 . H3211 . 110.8 no
C221 . C321 . H3212 . 110.0 no
O421 . C321 . H3212 . 109.8 no
H3211 . C321 . H3212 . 109.5 no
C231 . C331 . N431 . 109.5(2) yes
C231 . C331 . H3311 . 109.2 no
N431 . C331 . H3311 . 108.6 no
C231 . C331 . H3312 . 110.5 no
N431 . C331 . H3312 . 109.4 no
H3311 . C331 . H3312 . 109.6 no
Mn1 . O411 . C311 . 118.18(14) yes
Mn1 . O411 . H4111 . 135.0 no
C311 . O411 . H4111 . 102.7 no
Mn1 . O411 . H4112 . 78.4 no
C311 . O411 . H4112 . 115.8 no
H4111 . O411 . H4112 . 67.0 no
Mn1 . O421 . C321 . 120.99(14) yes
Mn1 . O421 . H4211 . 93.6 no
C321 . O421 . H4211 . 144.9 no
Mn1 . O421 . H4212 . 114.2 no
C321 . O421 . H4212 . 89.8 no
H4211 . O421 . H4212 . 68.7 no
Mn1 . N431 . C331 . 108.70(15) yes
Mn1 . N431 . H4312 . 109.4 no
C331 . N431 . H4312 . 110.9 no
Mn1 . N431 . H4311 . 108.9 no
C331 . N431 . H4311 . 108.8 no
H4312 . N431 . H4311 . 110.1 no
O23 . Cl13 . O33 . 107.3(3) yes
O23 . Cl13 . O43 . 111.3(2) yes
O33 . Cl13 . O43 . 106.20(18) yes
O23 . Cl13 . O53 . 110.29(15) yes
O33 . Cl13 . O53 . 109.07(14) yes
O43 . Cl13 . O53 . 112.45(14) yes
O24 . Cl14 . O34 . 110.47(14) yes
O24 . Cl14 . O44 . 109.65(11) yes
O34 . Cl14 . O44 . 109.09(12) yes
O24 . Cl14 . O54 . 109.65(12) yes
O34 . Cl14 . O54 . 108.83(12) yes
O44 . Cl14 . O54 . 109.13(11) yes

loop_
_geom_bond_atom_site_label_1
_geom_bond_site_symmetry_1
_geom_bond_atom_site_label_2
_geom_bond_site_symmetry_2
_geom_bond_distance
_geom_bond_publ_flag
Mn2 . Mn2 2_666 2.7008(6) yes
Mn2 . O412 2_666 1.8681(14) yes
Mn2 . O1 2_666 1.8209(14) yes
Mn2 . O1 . 1.8149(13) yes
Mn2 . Mn1 . 3.1795(5) yes
Mn2 . N12 . 2.0987(17) yes
Mn2 . O422 . 1.9131(14) yes
Mn2 . N432 . 2.0556(18) yes
Mn1 . O412 2_666 2.2294(14) yes
Mn1 . O422 . 2.0949(14) yes
Mn1 . N11 . 2.3987(19) yes
Mn1 . O411 . 2.1815(17) yes
Mn1 . O421 . 2.2005(16) yes
Mn1 . N431 . 2.212(2) yes
N12 . C212 . 1.504(3) yes
N12 . C222 . 1.500(3) yes
N12 . C232 . 1.503(3) yes
C212 . C312 . 1.514(3) yes
C212 . H2121 . 0.973 no
C212 . H2122 . 0.969 no
C222 . C322 . 1.527(3) yes
C222 . H2221 . 0.969 no
C222 . H2222 . 0.972 no
C232 . C332 . 1.506(3) yes
C232 . H2321 . 0.975 no
C232 . H2322 . 0.970 no
C312 . O412 . 1.421(2) yes
C312 . H3121 . 0.973 no
C312 . H3122 . 0.973 no
C322 . O422 . 1.420(2) yes
C322 . H3221 . 0.972 no
C322 . H3222 . 0.963 no
C332 . N432 . 1.473(3) yes
C332 . H3321 . 0.970 no
C332 . H3322 . 0.971 no
N432 . H4321 . 0.889 no
N432 . H4322 . 0.888 no
N11 . C211 . 1.483(3) yes
N11 . C221 . 1.478(3) yes
N11 . C231 . 1.474(3) yes
C211 . C311 . 1.497(4) yes
C211 . H2111 . 0.973 no
C211 . H2112 . 0.975 no
C221 . C321 . 1.507(4) yes
C221 . H2211 . 0.966 no
C221 . H2212 . 0.971 no
C231 . C331 . 1.510(4) yes
C231 . H2311 . 0.968 no
C231 . H2312 . 0.970 no
C311 . O411 . 1.430(3) yes
C311 . H3111 . 0.968 no
C311 . H3112 . 0.971 no
C321 . O421 . 1.427(3) yes
C321 . H3211 . 0.980 no
C321 . H3212 . 0.980 no
C331 . N431 . 1.479(3) yes
C331 . H3311 . 0.968 no
C331 . H3312 . 0.972 no
O411 . H4111 . 0.840 no
O411 . H4112 . 0.840 no
O421 . H4211 . 0.840 no
O421 . H4212 . 0.840 no
N431 . H4312 . 0.886 no
N431 . H4311 . 0.889 no
Cl13 . O23 . 1.387(3) yes
Cl13 . O33 . 1.419(3) yes
Cl13 . O43 . 1.407(2) yes
Cl13 . O53 . 1.4283(19) yes
Cl14 . O24 . 1.431(2) yes
Cl14 . O34 . 1.434(2) yes
Cl14 . O44 . 1.4502(17) yes
Cl14 . O54 . 1.4414(17) yes

loop_
_oxford_twin_element_scale_factors
0.5495(5)
0.4505(5)
